data_1501847
loop_
_publ_author_name
'Huang, Hong-Li'
'Wang, Chun-Ming'
'Wang, Zhen-Hua'
'Yao, Ming-Jun'
'Han, Guang-Tian'
'Yuan, Ji-Cheng'
'Gao, Kun'
'Yuan, Cheng-Shan'

_publ_section_title
;
 Tirucallane-type triterpenoids from Dysoxylum lenticellatum.
;
_journal_issue 10
_journal_name_full 'Journal of natural products'
_journal_page_first 2235
_journal_page_last 2242
_journal_paper_doi 10.1021/np2006296
_journal_volume 74
_journal_year 2011
_chemical_absolute_configuration none
_chemical_formula_sum 'C31 H46 O5'
_chemical_formula_weight 498.68
_chemical_name_systematic
; 
 ? 
;
_space_group_IT_number 19
_symmetry_cell_setting orthorhombic
_symmetry_space_group_name_Hall 'P 2ac 2ab'
_symmetry_space_group_name_H-M 'P 21 21 21'
_atom_sites_solution_hydrogens geom
_atom_sites_solution_primary direct
_atom_sites_solution_secondary difmap
_audit_creation_method SHELXL-97
_cell_angle_alpha 90.00
_cell_angle_beta 90.00
_cell_angle_gamma 90.00
_cell_formula_units_Z 4
_cell_length_a 7.299(5)
_cell_length_b 16.568(12)
_cell_length_c 23.238(17)
_cell_measurement_reflns_used 4001
_cell_measurement_temperature 296(2)
_cell_measurement_theta_max 28.31
_cell_measurement_theta_min 2.61
_cell_volume 2810(3)
_computing_cell_refinement 'Bruker SAINT'
_computing_data_collection 'Bruker APEX2'
_computing_data_reduction 'Bruker SAINT'
_computing_molecular_graphics 'Bruker SHELXTL'
_computing_publication_material 'Bruker SHELXTL'
_computing_structure_refinement 'SHELXL-97 (Sheldrick, 2008)'
_computing_structure_solution 'SHELXS-97 (Sheldrick, 2008)'
_diffrn_ambient_temperature 296(2)
_diffrn_measured_fraction_theta_full 0.995
_diffrn_measured_fraction_theta_max 0.995
_diffrn_measurement_device_type 'Bruker APEX-II CCD'
_diffrn_measurement_method '\f and \w scans'
_diffrn_radiation_monochromator graphite
_diffrn_radiation_source 'fine-focus sealed tube'
_diffrn_radiation_type MoK\a
_diffrn_radiation_wavelength 0.71073
_diffrn_reflns_av_R_equivalents 0.0524
_diffrn_reflns_av_sigmaI/netI 0.0735
_diffrn_reflns_limit_h_max 4
_diffrn_reflns_limit_h_min -8
_diffrn_reflns_limit_k_max 20
_diffrn_reflns_limit_k_min -13
_diffrn_reflns_limit_l_max 28
_diffrn_reflns_limit_l_min -28
_diffrn_reflns_number 13635
_diffrn_reflns_theta_full 25.50
_diffrn_reflns_theta_max 25.50
_diffrn_reflns_theta_min 2.14
_exptl_absorpt_coefficient_mu 0.078
_exptl_absorpt_correction_T_max 0.9838
_exptl_absorpt_correction_T_min 0.9808
_exptl_absorpt_correction_type multi-scan
_exptl_absorpt_process_details SADABS
_exptl_crystal_colour colorless
_exptl_crystal_density_diffrn 1.179
_exptl_crystal_density_method 'not measured'
_exptl_crystal_description block
_exptl_crystal_F_000 1088
_exptl_crystal_size_max 0.25
_exptl_crystal_size_mid 0.23
_exptl_crystal_size_min 0.21
_refine_diff_density_max 0.135
_refine_diff_density_min -0.136
_refine_diff_density_rms 0.031
_refine_ls_abs_structure_details 'Flack H D (1983), Acta Cryst. A39, 876-881'
_refine_ls_abs_structure_Flack -0.9(17)
_refine_ls_extinction_method none
_refine_ls_goodness_of_fit_ref 1.008
_refine_ls_hydrogen_treatment constr
_refine_ls_matrix_type full
_refine_ls_number_parameters 333
_refine_ls_number_reflns 5175
_refine_ls_number_restraints 0
_refine_ls_restrained_S_all 1.008
_refine_ls_R_factor_all 0.1234
_refine_ls_R_factor_gt 0.0572
_refine_ls_shift/su_max 0.001
_refine_ls_shift/su_mean 0.000
_refine_ls_structure_factor_coef Fsqd
_refine_ls_weighting_details 'calc w=1/[\s^2^(Fo^2^)+(0.0532P)^2^+0.1246P] where P=(Fo^2^+2Fc^2^)/3'
_refine_ls_weighting_scheme calc
_refine_ls_wR_factor_gt 0.1087
_refine_ls_wR_factor_ref 0.1358
_reflns_number_gt 2847
_reflns_number_total 5175
_reflns_threshold_expression >2sigma(I)
_cod_data_source_file np2006296_si_006.cif
_cod_data_source_block p212121
_cod_depositor_comments
;
The following automatic conversions were performed:

'_symmetry_cell_setting' value 'Orthorhombic' changed to
'orthorhombic' according to
/home/saulius/struct/CIF-dictionaries/cif_core.dic dictionary named
'cif_core.dic' version 2.4.1 from 2010-06-29.

Automatic conversion script
Id: cif_fix_values 1715 2011-07-08 13:25:40Z adriana 
;
_cod_original_cell_volume 2810(4)
_cod_original_sg_symbol_H-M P2(1)2(1)2(1)
_cod_database_code 1501847

loop_
_symmetry_equiv_pos_as_xyz
'x, y, z'
'-x+1/2, -y, z+1/2'
'-x, y+1/2, -z+1/2'
'x+1/2, -y+1/2, -z'

loop_
_atom_site_label
_atom_site_type_symbol
_atom_site_fract_x
_atom_site_fract_y
_atom_site_fract_z
_atom_site_U_iso_or_equiv
_atom_site_adp_type
_atom_site_occupancy
_atom_site_symmetry_multiplicity
_atom_site_calc_flag
_atom_site_refinement_flags
C1 C 0.2173(5) 0.2960(2) 1.07039(15) 0.0593(10) Uani 1 1 d .
H1A H 0.0956 0.3190 1.0669 0.071 Uiso 1 1 calc R
H1B H 0.2537 0.2767 1.0327 0.071 Uiso 1 1 calc R
C2 C 0.2102(5) 0.2250(2) 1.11175(17) 0.0754(11) Uani 1 1 d .
H2A H 0.1609 0.2431 1.1483 0.091 Uiso 1 1 calc R
H2B H 0.1281 0.1843 1.0964 0.091 Uiso 1 1 calc R
C3 C 0.3918(6) 0.1887(3) 1.12136(18) 0.0727(12) Uani 1 1 d .
C4 C 0.5489(5) 0.2441(2) 1.13691(15) 0.0535(9) Uani 1 1 d .
C5 C 0.5400(4) 0.32175(18) 1.09957(13) 0.0466(8) Uani 1 1 d .
H5 H 0.5795 0.3044 1.0612 0.056 Uiso 1 1 calc R
C6 C 0.6839(5) 0.3830(2) 1.11835(16) 0.0667(10) Uani 1 1 d .
H6A H 0.6689 0.3941 1.1591 0.080 Uiso 1 1 calc R
H6B H 0.8049 0.3600 1.1128 0.080 Uiso 1 1 calc R
C7 C 0.6709(5) 0.4601(2) 1.08567(15) 0.0584(9) Uani 1 1 d .
H7 H 0.7674 0.4964 1.0893 0.070 Uiso 1 1 calc R
C8 C 0.5335(4) 0.48098(18) 1.05207(13) 0.0455(8) Uani 1 1 d .
C9 C 0.3765(4) 0.42375(19) 1.04025(13) 0.0442(8) Uani 1 1 d .
H9 H 0.4151 0.3918 1.0069 0.053 Uiso 1 1 calc R
C10 C 0.3511(4) 0.36202(19) 1.08973(13) 0.0449(8) Uani 1 1 d .
C11 C 0.2022(5) 0.4676(2) 1.02099(15) 0.0590(9) Uani 1 1 d .
H11A H 0.1509 0.4958 1.0538 0.071 Uiso 1 1 calc R
H11B H 0.1133 0.4277 1.0086 0.071 Uiso 1 1 calc R
C12 C 0.2306(4) 0.5288(2) 0.97181(14) 0.0561(9) Uani 1 1 d .
H12A H 0.1515 0.5750 0.9785 0.067 Uiso 1 1 calc R
H12B H 0.1926 0.5040 0.9359 0.067 Uiso 1 1 calc R
C13 C 0.4293(4) 0.55902(18) 0.96517(12) 0.0466(8) Uani 1 1 d .
C14 C 0.5182(5) 0.56409(19) 1.02532(13) 0.0500(8) Uani 1 1 d .
C15 C 0.7010(6) 0.6069(2) 1.01210(15) 0.0697(11) Uani 1 1 d .
H15A H 0.7483 0.6340 1.0460 0.084 Uiso 1 1 calc R
H15B H 0.7919 0.5689 0.9983 0.084 Uiso 1 1 calc R
C16 C 0.6497(6) 0.6682(2) 0.96497(16) 0.0772(12) Uani 1 1 d .
H16A H 0.7370 0.6655 0.9335 0.093 Uiso 1 1 calc R
H16B H 0.6509 0.7226 0.9805 0.093 Uiso 1 1 calc R
C17 C 0.4539(5) 0.64631(19) 0.94312(13) 0.0557(9) Uani 1 1 d .
H17 H 0.3667 0.6804 0.9640 0.067 Uiso 1 1 calc R
C18 C 0.5373(5) 0.50190(19) 0.92589(14) 0.0618(10) Uani 1 1 d .
H18A H 0.4684 0.4920 0.8914 0.093 Uiso 1 1 calc R
H18B H 0.5586 0.4518 0.9455 0.093 Uiso 1 1 calc R
H18C H 0.6526 0.5262 0.9161 0.093 Uiso 1 1 calc R
C19 C 0.2778(5) 0.4042(2) 1.14372(14) 0.0648(10) Uani 1 1 d .
H19A H 0.3638 0.4445 1.1560 0.097 Uiso 1 1 calc R
H19B H 0.2612 0.3652 1.1738 0.097 Uiso 1 1 calc R
H19C H 0.1625 0.4293 1.1351 0.097 Uiso 1 1 calc R
C20 C 0.4297(5) 0.66395(19) 0.87857(13) 0.0571(9) Uani 1 1 d .
H20 H 0.5072 0.6272 0.8563 0.069 Uiso 1 1 calc R
C21 C 0.2331(6) 0.6520(2) 0.86156(15) 0.0640(10) Uani 1 1 d .
C22 C 0.4835(6) 0.7511(2) 0.86519(14) 0.0736(12) Uani 1 1 d .
H22A H 0.3960 0.7868 0.8836 0.088 Uiso 1 1 calc R
H22B H 0.6025 0.7616 0.8822 0.088 Uiso 1 1 calc R
C23 C 0.4922(6) 0.7716(2) 0.80307(16) 0.0676(11) Uani 1 1 d .
C24 C 0.5444(6) 0.8576(2) 0.78845(16) 0.0800(12) Uani 1 1 d .
H24 H 0.6560 0.8638 0.7654 0.096 Uiso 1 1 calc R
C25 C 0.4075(6) 0.9204(2) 0.78088(14) 0.0689(11) Uani 1 1 d .
C26 C 0.2097(7) 0.9025(3) 0.78934(17) 0.0978(15) Uani 1 1 d .
H26A H 0.1967 0.8563 0.8140 0.147 Uiso 1 1 calc R
H26B H 0.1538 0.8914 0.7528 0.147 Uiso 1 1 calc R
H26C H 0.1507 0.9482 0.8067 0.147 Uiso 1 1 calc R
C27 C 0.4492(8) 0.9914(3) 0.74325(19) 0.1206(19) Uani 1 1 d .
H27A H 0.3944 1.0390 0.7594 0.181 Uiso 1 1 calc R
H27B H 0.4003 0.9822 0.7055 0.181 Uiso 1 1 calc R
H27C H 0.5794 0.9986 0.7408 0.181 Uiso 1 1 calc R
C28 C 0.7300(5) 0.1996(2) 1.12512(18) 0.0845(13) Uani 1 1 d .
H28A H 0.7286 0.1482 1.1442 0.127 Uiso 1 1 calc R
H28B H 0.8304 0.2312 1.1393 0.127 Uiso 1 1 calc R
H28C H 0.7440 0.1915 1.0844 0.127 Uiso 1 1 calc R
C29 C 0.5350(6) 0.2583(2) 1.20251(15) 0.0795(12) Uani 1 1 d .
H29A H 0.4199 0.2835 1.2113 0.119 Uiso 1 1 calc R
H29B H 0.6334 0.2927 1.2147 0.119 Uiso 1 1 calc R
H29C H 0.5431 0.2075 1.2222 0.119 Uiso 1 1 calc R
C30 C 0.4097(6) 0.6187(2) 1.06742(14) 0.0716(12) Uani 1 1 d .
H30A H 0.2829 0.6033 1.0671 0.107 Uiso 1 1 calc R
H30B H 0.4209 0.6740 1.0556 0.107 Uiso 1 1 calc R
H30C H 0.4582 0.6126 1.1056 0.107 Uiso 1 1 calc R
C31 C 0.0201(7) 0.5623(3) 0.81952(19) 0.1011(15) Uani 1 1 d .
H31A H -0.0545 0.6099 0.8224 0.152 Uiso 1 1 calc R
H31B H -0.0261 0.5216 0.8451 0.152 Uiso 1 1 calc R
H31C H 0.0170 0.5425 0.7807 0.152 Uiso 1 1 calc R
O1 O 0.4120(5) 0.11649(19) 1.11871(19) 0.1425(17) Uani 1 1 d .
O2 O 0.1107(5) 0.69789(19) 0.87111(14) 0.1071(11) Uani 1 1 d .
O3 O 0.2064(4) 0.58181(15) 0.83504(10) 0.0738(7) Uani 1 1 d .
O4 O 0.4698(5) 0.72381(16) 0.76463(11) 0.0954(10) Uani 1 1 d .
O5 O 0.5189(4) 0.91620(15) 0.83266(10) 0.0836(8) Uani 1 1 d .

loop_
_atom_site_aniso_label
_atom_site_aniso_U_11
_atom_site_aniso_U_22
_atom_site_aniso_U_33
_atom_site_aniso_U_23
_atom_site_aniso_U_13
_atom_site_aniso_U_12
C1 0.048(2) 0.051(2) 0.079(2) 0.008(2) -0.0033(18) -0.0075(18)
C2 0.058(3) 0.058(3) 0.110(3) 0.007(2) -0.008(2) -0.012(2)
C3 0.068(3) 0.053(3) 0.098(3) 0.003(2) -0.011(2) 0.001(2)
C4 0.042(2) 0.048(2) 0.070(2) 0.0066(17) 0.0003(18) 0.0039(18)
C5 0.0355(19) 0.049(2) 0.0553(19) -0.0018(16) 0.0048(16) -0.0023(16)
C6 0.049(2) 0.062(3) 0.089(3) 0.012(2) -0.012(2) -0.0050(19)
C7 0.043(2) 0.056(2) 0.076(2) 0.003(2) 0.0013(19) -0.0182(18)
C8 0.036(2) 0.044(2) 0.0560(19) -0.0066(16) 0.0041(16) -0.0024(17)
C9 0.038(2) 0.043(2) 0.0515(19) -0.0016(16) 0.0041(14) 0.0012(16)
C10 0.0319(19) 0.047(2) 0.0557(19) -0.0033(17) 0.0073(15) -0.0023(15)
C11 0.042(2) 0.059(2) 0.075(2) 0.0105(19) 0.0033(18) -0.0018(19)
C12 0.054(2) 0.050(2) 0.064(2) 0.0071(18) 0.0030(17) 0.0009(19)
C13 0.048(2) 0.041(2) 0.0504(18) -0.0055(15) 0.0055(16) -0.0039(16)
C14 0.057(2) 0.039(2) 0.0540(19) -0.0057(16) 0.0042(17) -0.0048(17)
C15 0.071(3) 0.062(3) 0.076(2) 0.009(2) -0.008(2) -0.020(2)
C16 0.095(3) 0.059(3) 0.078(3) -0.001(2) -0.001(2) -0.026(2)
C17 0.068(3) 0.044(2) 0.055(2) -0.0086(17) 0.0059(18) -0.0075(19)
C18 0.079(3) 0.047(2) 0.060(2) -0.0054(17) 0.0189(19) -0.0008(19)
C19 0.064(3) 0.059(2) 0.071(2) 0.0054(19) 0.0166(19) 0.012(2)
C20 0.079(3) 0.042(2) 0.051(2) -0.0012(16) 0.0111(19) -0.0092(19)
C21 0.084(3) 0.051(3) 0.057(2) -0.002(2) 0.006(2) 0.002(3)
C22 0.113(4) 0.051(2) 0.057(2) 0.0011(18) 0.010(2) -0.017(2)
C23 0.084(3) 0.057(3) 0.062(2) 0.001(2) 0.020(2) -0.009(2)
C24 0.093(3) 0.075(3) 0.072(3) 0.001(2) 0.022(2) -0.014(3)
C25 0.095(3) 0.063(3) 0.049(2) 0.0025(19) 0.000(2) -0.011(3)
C26 0.117(4) 0.086(3) 0.090(3) -0.007(3) -0.007(3) -0.010(3)
C27 0.192(6) 0.084(3) 0.087(3) 0.035(3) 0.008(4) -0.007(4)
C28 0.063(3) 0.072(3) 0.119(3) 0.016(3) 0.007(2) 0.023(2)
C29 0.085(3) 0.078(3) 0.076(3) 0.020(2) -0.003(2) 0.001(2)
C30 0.110(3) 0.050(2) 0.055(2) -0.0070(18) 0.002(2) 0.008(2)
C31 0.102(4) 0.095(4) 0.107(3) 0.008(3) -0.022(3) -0.032(3)
O1 0.108(3) 0.0506(19) 0.269(5) 0.008(2) -0.063(3) -0.0004(19)
O2 0.097(3) 0.085(2) 0.139(3) -0.011(2) 0.0006(19) 0.027(2)
O3 0.084(2) 0.0598(17) 0.0779(16) -0.0092(15) -0.0061(14) -0.0130(15)
O4 0.149(3) 0.0714(19) 0.0657(16) -0.0138(15) 0.0152(18) -0.0126(19)
O5 0.116(2) 0.0608(17) 0.0738(16) 0.0071(15) -0.0171(16) -0.0226(16)

loop_
_atom_type_symbol
_atom_type_description
_atom_type_scat_dispersion_real
_atom_type_scat_dispersion_imag
_atom_type_scat_source
C C 0.0033 0.0016 'International Tables Vol C Tables 4.2.6.8 and 6.1.1.4'
H H 0.0000 0.0000 'International Tables Vol C Tables 4.2.6.8 and 6.1.1.4'
O O 0.0106 0.0060 'International Tables Vol C Tables 4.2.6.8 and 6.1.1.4'

loop_
_geom_angle_atom_site_label_1
_geom_angle_atom_site_label_2
_geom_angle_atom_site_label_3
_geom_angle
C2 C1 C10 112.9(3)
C2 C1 H1A 109.0
C10 C1 H1A 109.0
C2 C1 H1B 109.0
C10 C1 H1B 109.0
H1A C1 H1B 107.8
C3 C2 C1 112.4(3)
C3 C2 H2A 109.1
C1 C2 H2A 109.1
C3 C2 H2B 109.1
C1 C2 H2B 109.1
H2A C2 H2B 107.9
O1 C3 C2 120.5(4)
O1 C3 C4 121.4(4)
C2 C3 C4 118.1(3)
C3 C4 C28 108.5(3)
C3 C4 C29 106.2(3)
C28 C4 C29 107.7(3)
C3 C4 C5 109.8(3)
C28 C4 C5 109.5(3)
C29 C4 C5 114.9(3)
C6 C5 C10 111.6(3)
C6 C5 C4 111.3(3)
C10 C5 C4 118.4(2)
C6 C5 H5 104.7
C10 C5 H5 104.7
C4 C5 H5 104.7
C7 C6 C5 112.4(3)
C7 C6 H6A 109.1
C5 C6 H6A 109.1
C7 C6 H6B 109.1
C5 C6 H6B 109.1
H6A C6 H6B 107.9
C8 C7 C6 125.2(3)
C8 C7 H7 117.4
C6 C7 H7 117.4
C7 C8 C9 121.3(3)
C7 C8 C14 122.6(3)
C9 C8 C14 116.1(3)
C8 C9 C11 112.6(3)
C8 C9 C10 111.7(2)
C11 C9 C10 115.5(2)
C8 C9 H9 105.3
C11 C9 H9 105.3
C10 C9 H9 105.3
C19 C10 C1 110.1(3)
C19 C10 C5 112.7(3)
C1 C10 C5 107.6(3)
C19 C10 C9 110.4(2)
C1 C10 C9 109.2(2)
C5 C10 C9 106.7(2)
C9 C11 C12 114.7(3)
C9 C11 H11A 108.6
C12 C11 H11A 108.6
C9 C11 H11B 108.6
C12 C11 H11B 108.6
H11A C11 H11B 107.6
C11 C12 C13 114.4(3)
C11 C12 H12A 108.7
C13 C12 H12A 108.7
C11 C12 H12B 108.7
C13 C12 H12B 108.7
H12A C12 H12B 107.6
C18 C13 C12 110.1(3)
C18 C13 C14 110.9(3)
C12 C13 C14 108.8(3)
C18 C13 C17 108.7(3)
C12 C13 C17 116.5(3)
C14 C13 C17 101.6(2)
C8 C14 C15 115.9(3)
C8 C14 C13 110.7(2)
C15 C14 C13 102.0(2)
C8 C14 C30 108.0(3)
C15 C14 C30 107.4(3)
C13 C14 C30 112.9(3)
C16 C15 C14 103.6(3)
C16 C15 H15A 111.0
C14 C15 H15A 111.0
C16 C15 H15B 111.0
C14 C15 H15B 111.0
H15A C15 H15B 109.0
C15 C16 C17 107.5(3)
C15 C16 H16A 110.2
C17 C16 H16A 110.2
C15 C16 H16B 110.2
C17 C16 H16B 110.2
H16A C16 H16B 108.5
C20 C17 C13 119.2(3)
C20 C17 C16 112.2(3)
C13 C17 C16 102.5(3)
C20 C17 H17 107.4
C13 C17 H17 107.4
C16 C17 H17 107.4
C13 C18 H18A 109.5
C13 C18 H18B 109.5
H18A C18 H18B 109.5
C13 C18 H18C 109.5
H18A C18 H18C 109.5
H18B C18 H18C 109.5
C10 C19 H19A 109.5
C10 C19 H19B 109.5
H19A C19 H19B 109.5
C10 C19 H19C 109.5
H19A C19 H19C 109.5
H19B C19 H19C 109.5
C21 C20 C22 108.5(3)
C21 C20 C17 110.0(3)
C22 C20 C17 110.4(3)
C21 C20 H20 109.3
C22 C20 H20 109.3
C17 C20 H20 109.3
O2 C21 O3 122.2(4)
O2 C21 C20 125.6(4)
O3 C21 C20 112.2(4)
C23 C22 C20 115.2(3)
C23 C22 H22A 108.5
C20 C22 H22A 108.5
C23 C22 H22B 108.5
C20 C22 H22B 108.5
H22A C22 H22B 107.5
O4 C23 C22 124.4(3)
O4 C23 C24 119.1(3)
C22 C23 C24 116.4(3)
O5 C24 C25 60.7(2)
O5 C24 C23 116.5(3)
C25 C24 C23 121.9(4)
O5 C24 H24 115.5
C25 C24 H24 115.5
C23 C24 H24 115.5
C24 C25 O5 58.7(2)
C24 C25 C26 120.5(4)
O5 C25 C26 115.1(3)
C24 C25 C27 119.6(4)
O5 C25 C27 114.1(4)
C26 C25 C27 115.5(4)
C25 C26 H26A 109.5
C25 C26 H26B 109.5
H26A C26 H26B 109.5
C25 C26 H26C 109.5
H26A C26 H26C 109.5
H26B C26 H26C 109.5
C25 C27 H27A 109.5
C25 C27 H27B 109.5
H27A C27 H27B 109.5
C25 C27 H27C 109.5
H27A C27 H27C 109.5
H27B C27 H27C 109.5
C4 C28 H28A 109.5
C4 C28 H28B 109.5
H28A C28 H28B 109.5
C4 C28 H28C 109.5
H28A C28 H28C 109.5
H28B C28 H28C 109.5
C4 C29 H29A 109.5
C4 C29 H29B 109.5
H29A C29 H29B 109.5
C4 C29 H29C 109.5
H29A C29 H29C 109.5
H29B C29 H29C 109.5
C14 C30 H30A 109.5
C14 C30 H30B 109.5
H30A C30 H30B 109.5
C14 C30 H30C 109.5
H30A C30 H30C 109.5
H30B C30 H30C 109.5
O3 C31 H31A 109.5
O3 C31 H31B 109.5
H31A C31 H31B 109.5
O3 C31 H31C 109.5
H31A C31 H31C 109.5
H31B C31 H31C 109.5
C21 O3 C31 116.7(3)
C24 O5 C25 60.6(2)

loop_
_geom_bond_atom_site_label_1
_geom_bond_atom_site_label_2
_geom_bond_distance
C1 C2 1.520(5)
C1 C10 1.534(4)
C1 H1A 0.9700
C1 H1B 0.9700
C2 C3 1.473(5)
C2 H2A 0.9700
C2 H2B 0.9700
C3 O1 1.206(4)
C3 C4 1.512(5)
C4 C28 1.538(5)
C4 C29 1.546(5)
C4 C5 1.554(4)
C5 C6 1.524(4)
C5 C10 1.549(4)
C5 H5 0.9800
C6 C7 1.489(5)
C6 H6A 0.9700
C6 H6B 0.9700
C7 C8 1.317(4)
C7 H7 0.9300
C8 C9 1.513(4)
C8 C14 1.515(4)
C9 C11 1.532(4)
C9 C10 1.550(4)
C9 H9 0.9800
C10 C19 1.532(4)
C11 C12 1.542(4)
C11 H11A 0.9700
C11 H11B 0.9700
C12 C13 1.542(4)
C12 H12A 0.9700
C12 H12B 0.9700
C13 C18 1.533(4)
C13 C14 1.543(4)
C13 C17 1.545(4)
C14 C15 1.542(5)
C14 C30 1.550(4)
C15 C16 1.540(5)
C15 H15A 0.9700
C15 H15B 0.9700
C16 C17 1.560(5)
C16 H16A 0.9700
C16 H16B 0.9700
C17 C20 1.538(4)
C17 H17 0.9800
C18 H18A 0.9600
C18 H18B 0.9600
C18 H18C 0.9600
C19 H19A 0.9600
C19 H19B 0.9600
C19 H19C 0.9600
C20 C21 1.501(5)
C20 C22 1.528(4)
C20 H20 0.9800
C21 O2 1.194(4)
C21 O3 1.331(4)
C22 C23 1.484(5)
C22 H22A 0.9700
C22 H22B 0.9700
C23 O4 1.205(4)
C23 C24 1.514(5)
C24 O5 1.425(4)
C24 C25 1.453(6)
C24 H24 0.9800
C25 O5 1.454(4)
C25 C26 1.488(6)
C25 C27 1.497(5)
C26 H26A 0.9600
C26 H26B 0.9600
C26 H26C 0.9600
C27 H27A 0.9600
C27 H27B 0.9600
C27 H27C 0.9600
C28 H28A 0.9600
C28 H28B 0.9600
C28 H28C 0.9600
C29 H29A 0.9600
C29 H29B 0.9600
C29 H29C 0.9600
C30 H30A 0.9600
C30 H30B 0.9600
C30 H30C 0.9600
C31 O3 1.443(5)
C31 H31A 0.9600
C31 H31B 0.9600
C31 H31C 0.9600

loop_
_geom_torsion_atom_site_label_1
_geom_torsion_atom_site_label_2
_geom_torsion_atom_site_label_3
_geom_torsion_atom_site_label_4
_geom_torsion
C10 C1 C2 C3 -56.2(4)
C1 C2 C3 O1 -132.4(5)
C1 C2 C3 C4 50.1(5)
O1 C3 C4 C28 21.1(6)
C2 C3 C4 C28 -161.4(4)
O1 C3 C4 C29 -94.5(5)
C2 C3 C4 C29 83.0(4)
O1 C3 C4 C5 140.7(4)
C2 C3 C4 C5 -41.8(5)
C3 C4 C5 C6 174.0(3)
C28 C4 C5 C6 -67.0(4)
C29 C4 C5 C6 54.4(4)
C3 C4 C5 C10 42.5(4)
C28 C4 C5 C10 161.6(3)
C29 C4 C5 C10 -77.0(4)
C10 C5 C6 C7 -41.6(4)
C4 C5 C6 C7 -176.4(3)
C5 C6 C7 C8 12.0(5)
C6 C7 C8 C9 -4.2(5)
C6 C7 C8 C14 172.9(3)
C7 C8 C9 C11 157.8(3)
C14 C8 C9 C11 -19.5(4)
C7 C8 C9 C10 25.9(4)
C14 C8 C9 C10 -151.4(3)
C2 C1 C10 C19 -69.0(4)
C2 C1 C10 C5 54.2(4)
C2 C1 C10 C9 169.7(3)
C6 C5 C10 C19 -59.1(3)
C4 C5 C10 C19 72.1(3)
C6 C5 C10 C1 179.3(3)
C4 C5 C10 C1 -49.4(4)
C6 C5 C10 C9 62.2(3)
C4 C5 C10 C9 -166.6(3)
C8 C9 C10 C19 69.9(3)
C11 C9 C10 C19 -60.5(4)
C8 C9 C10 C1 -168.9(3)
C11 C9 C10 C1 60.7(3)
C8 C9 C10 C5 -52.8(3)
C11 C9 C10 C5 176.7(3)
C8 C9 C11 C12 49.9(4)
C10 C9 C11 C12 179.9(3)
C9 C11 C12 C13 -21.4(4)
C11 C12 C13 C18 87.5(3)
C11 C12 C13 C14 -34.2(4)
C11 C12 C13 C17 -148.2(3)
C7 C8 C14 C15 30.4(4)
C9 C8 C14 C15 -152.4(3)
C7 C8 C14 C13 145.9(3)
C9 C8 C14 C13 -36.9(4)
C7 C8 C14 C30 -90.1(4)
C9 C8 C14 C30 87.1(3)
C18 C13 C14 C8 -56.6(3)
C12 C13 C14 C8 64.6(3)
C17 C13 C14 C8 -172.0(3)
C18 C13 C14 C15 67.2(3)
C12 C13 C14 C15 -171.6(3)
C17 C13 C14 C15 -48.1(3)
C18 C13 C14 C30 -177.8(3)
C12 C13 C14 C30 -56.6(3)
C17 C13 C14 C30 66.8(3)
C8 C14 C15 C16 157.3(3)
C13 C14 C15 C16 37.0(3)
C30 C14 C15 C16 -81.9(3)
C14 C15 C16 C17 -12.3(4)
C18 C13 C17 C20 47.3(4)
C12 C13 C17 C20 -77.7(4)
C14 C13 C17 C20 164.3(3)
C18 C13 C17 C16 -77.3(3)
C12 C13 C17 C16 157.7(3)
C14 C13 C17 C16 39.7(3)
C15 C16 C17 C20 -146.1(3)
C15 C16 C17 C13 -17.0(4)
C13 C17 C20 C21 67.5(4)
C16 C17 C20 C21 -172.7(3)
C13 C17 C20 C22 -172.8(3)
C16 C17 C20 C22 -53.0(4)
C22 C20 C21 O2 -43.9(5)
C17 C20 C21 O2 76.9(5)
C22 C20 C21 O3 137.7(3)
C17 C20 C21 O3 -101.5(3)
C21 C20 C22 C23 -68.1(4)
C17 C20 C22 C23 171.3(3)
C20 C22 C23 O4 -4.1(6)
C20 C22 C23 C24 179.7(4)
O4 C23 C24 O5 162.8(4)
C22 C23 C24 O5 -20.8(6)
O4 C23 C24 C25 92.3(5)
C22 C23 C24 C25 -91.3(5)
C23 C24 C25 O5 104.7(4)
O5 C24 C25 C26 -102.5(4)
C23 C24 C25 C26 2.1(6)
O5 C24 C25 C27 101.8(4)
C23 C24 C25 C27 -153.6(4)
O2 C21 O3 C31 -1.6(5)
C20 C21 O3 C31 176.8(3)
C23 C24 O5 C25 -113.4(4)
C26 C25 O5 C24 111.9(4)
C27 C25 O5 C24 -111.2(4)

loop_
_cod_related_entry_id
_cod_related_entry_code
_cod_related_entry_database
1 26635935 ChemSpider
